data_7040501
loop_
_publ_author_name
'Suresh, D.'
'Ferreira, Bruno'
'Lopes, Patr\'icia S'
'Gomes, Clara S. B.'
'Krishnamoorthy, Paramasivam'
'Charas, Ana'
'Vila-Vi\,cosa, Diogo'
'Morgado, Jorge'
'Calhorda, Maria Jos\'e'
'Ma\,canita, Ant\'onio L'
'Gomes, Pedro T.'

_publ_section_title
;
 Boron complexes of aromatic ring fused iminopyrrolyl ligands: synthesis,
 structure, and luminescence properties.
;
_journal_issue 39
_journal_name_full 'Dalton transactions (Cambridge, England : 2003)'
_journal_page_first 15603
_journal_page_last 15620
_journal_paper_doi 10.1039/c6dt02771g
_journal_volume 45
_journal_year 2016
_chemical_formula_moiety 'C27 H21 B N2'
_chemical_formula_sum 'C27 H21 B N2'
_chemical_formula_weight 384.27
_space_group_crystal_system monoclinic
_space_group_IT_number 14
_space_group_name_Hall '-P 2yn'
_space_group_name_H-M_alt 'P 1 21/n 1'
_symmetry_cell_setting monoclinic
_symmetry_Int_Tables_number 14
_symmetry_space_group_name_Hall '-P 2yn'
_symmetry_space_group_name_H-M 'P 1 21/n 1'
_atom_sites_solution_hydrogens geom
_audit_creation_method SHELXL-2014/7
_audit_update_record
;
2016-06-14 deposited with the CCDC.
2016-08-24 downloaded from the CCDC.
;
_cell_angle_alpha 90
_cell_angle_beta 94.218(2)
_cell_angle_gamma 90
_cell_formula_units_Z 4
_cell_length_a 8.9836(3)
_cell_length_b 13.3666(4)
_cell_length_c 17.2368(6)
_cell_measurement_reflns_used 6914
_cell_measurement_temperature 150(2)
_cell_measurement_theta_max 27.63
_cell_measurement_theta_min 2.49
_cell_volume 2064.19(12)
_computing_cell_refinement 'Bruker SAINT'
_computing_data_collection 'Bruker APEX2'
_computing_data_reduction 'Bruker SAINT'
_computing_molecular_graphics ORTEP
_computing_publication_material enCIFer
_computing_structure_refinement 'SHELXL-2014/7 (Sheldrick, 2014)'
_computing_structure_solution SIR2004
_diffrn_ambient_temperature 150(2)
_diffrn_measured_fraction_theta_full 0.998
_diffrn_measured_fraction_theta_max 0.993
_diffrn_measurement_device_type 'Bruker APEX-II CCD'
_diffrn_measurement_method '\f and \w scans'
_diffrn_radiation_probe x-ray
_diffrn_radiation_type MoK\a
_diffrn_radiation_wavelength 0.71073
_diffrn_reflns_av_R_equivalents 0.0384
_diffrn_reflns_av_unetI/netI 0.0363
_diffrn_reflns_Laue_measured_fraction_full 0.998
_diffrn_reflns_Laue_measured_fraction_max 0.993
_diffrn_reflns_limit_h_max 11
_diffrn_reflns_limit_h_min -11
_diffrn_reflns_limit_k_max 17
_diffrn_reflns_limit_k_min -16
_diffrn_reflns_limit_l_max 23
_diffrn_reflns_limit_l_min -15
_diffrn_reflns_number 29573
_diffrn_reflns_point_group_measured_fraction_full 0.998
_diffrn_reflns_point_group_measured_fraction_max 0.993
_diffrn_reflns_theta_full 25.242
_diffrn_reflns_theta_max 28.431
_diffrn_reflns_theta_min 3.048
_diffrn_source 'fine-focus sealed tube'
_exptl_absorpt_coefficient_mu 0.072
_exptl_absorpt_correction_T_max 0.993
_exptl_absorpt_correction_T_min 0.979
_exptl_absorpt_correction_type multi-scan
_exptl_absorpt_process_details 'SADABS (Shlecdrick, 1996)'
_exptl_crystal_colour yellow
_exptl_crystal_density_diffrn 1.236
_exptl_crystal_description prism
_exptl_crystal_F_000 808
_exptl_crystal_size_max 0.300
_exptl_crystal_size_mid 0.200
_exptl_crystal_size_min 0.100
_refine_diff_density_max 0.271
_refine_diff_density_min -0.192
_refine_diff_density_rms 0.042
_refine_ls_extinction_method none
_refine_ls_goodness_of_fit_ref 1.051
_refine_ls_hydrogen_treatment constr
_refine_ls_matrix_type full
_refine_ls_number_parameters 271
_refine_ls_number_reflns 5152
_refine_ls_number_restraints 0
_refine_ls_restrained_S_all 1.051
_refine_ls_R_factor_all 0.0831
_refine_ls_R_factor_gt 0.0462
_refine_ls_shift/su_max 0.002
_refine_ls_shift/su_mean 0.000
_refine_ls_structure_factor_coef Fsqd
_refine_ls_weighting_details 'w=1/[\s^2^(Fo^2^)+(0.0599P)^2^+0.1728P] where P=(Fo^2^+2Fc^2^)/3'
_refine_ls_weighting_scheme calc
_refine_ls_wR_factor_gt 0.1074
_refine_ls_wR_factor_ref 0.1182
_reflns_Friedel_coverage 0.000
_reflns_number_gt 3456
_reflns_number_total 5152
_reflns_threshold_expression 'I > 2\s(I)'
_cod_data_source_file c6dt02771g3.cif
_cod_data_source_block 10
_cod_depositor_comments
;Adding full bibliography for 7040498--7040502.cif.

 Adding full bibliography for 7040498--7040502.cif.
;
_cod_original_sg_symbol_H-M 'P 21/n'
_cod_database_code 7040501
_shelx_shelxl_version_number 2014/7
_shelx_space_group_comment
;
The symmetry employed for this shelxl refinement is uniquely defined
by the following loop, which should always be used as a source of
symmetry information in preference to the above space-group names.
They are only intended as comments.
;
_shelx_estimated_absorpt_t_min 0.979
_shelx_estimated_absorpt_t_max 0.993

loop_
_space_group_symop_operation_xyz
'x, y, z'
'-x+1/2, y+1/2, -z+1/2'
'-x, -y, -z'
'x-1/2, -y-1/2, z-1/2'

loop_
_atom_site_label
_atom_site_type_symbol
_atom_site_fract_x
_atom_site_fract_y
_atom_site_fract_z
_atom_site_U_iso_or_equiv
_atom_site_adp_type
_atom_site_occupancy
_atom_site_site_symmetry_order
_atom_site_calc_flag
_atom_site_refinement_flags_posn
_atom_site_refinement_flags_adp
N1 N 0.92245(12) 0.29757(8) 0.48089(6) 0.0295(3) Uani 1 1 d . .
N2 N 0.77151(12) 0.42221(8) 0.53140(6) 0.0283(3) Uani 1 1 d . .
C2 C 0.88811(15) 0.37145(10) 0.42639(8) 0.0317(3) Uani 1 1 d . .
C3 C 0.93689(16) 0.34685(11) 0.35518(8) 0.0353(3) Uani 1 1 d . .
H3 H 0.9267 0.3856 0.3089 0.042 Uiso 1 1 calc R U
C4 C 1.00530(15) 0.25215(10) 0.36483(8) 0.0320(3) Uani 1 1 d . .
C5 C 0.99304(14) 0.22318(10) 0.44402(8) 0.0297(3) Uani 1 1 d . .
C6 C 0.80117(14) 0.44559(10) 0.46114(8) 0.0318(3) Uani 1 1 d . .
H6 H 0.7684 0.5056 0.4357 0.038 Uiso 1 1 calc R U
C7 C 0.68531(14) 0.48710(10) 0.57684(8) 0.0292(3) Uani 1 1 d . .
C8 C 0.57643(15) 0.44776(10) 0.62073(8) 0.0337(3) Uani 1 1 d . .
H8 H 0.5566 0.3779 0.6197 0.040 Uiso 1 1 calc R U
C9 C 0.49667(15) 0.51051(11) 0.66609(8) 0.0372(3) Uani 1 1 d . .
H9 H 0.4225 0.4835 0.6966 0.045 Uiso 1 1 calc R U
C10 C 0.52385(16) 0.61203(11) 0.66740(9) 0.0399(4) Uani 1 1 d . .
H10 H 0.4692 0.6548 0.6989 0.048 Uiso 1 1 calc R U
C11 C 0.63058(17) 0.65086(11) 0.62280(10) 0.0434(4) Uani 1 1 d . .
H11 H 0.6485 0.7209 0.6232 0.052 Uiso 1 1 calc R U
C12 C 0.71224(16) 0.58934(10) 0.57740(9) 0.0361(3) Uani 1 1 d . .
H12 H 0.7861 0.6168 0.5469 0.043 Uiso 1 1 calc R U
C13 C 1.07677(16) 0.18671(11) 0.31590(8) 0.0375(3) Uani 1 1 d . .
H13 H 1.0870 0.2041 0.2631 0.045 Uiso 1 1 calc R U
C14 C 1.13175(16) 0.09744(11) 0.34488(9) 0.0388(4) Uani 1 1 d . .
H14 H 1.1793 0.0529 0.3115 0.047 Uiso 1 1 calc R U
C15 C 1.11921(16) 0.07060(11) 0.42274(9) 0.0379(3) Uani 1 1 d . .
H15 H 1.1594 0.0086 0.4412 0.045 Uiso 1 1 calc R U
C16 C 1.05006(16) 0.13206(10) 0.47294(8) 0.0345(3) Uani 1 1 d . .
H16 H 1.0413 0.1133 0.5256 0.041 Uiso 1 1 calc R U
C17 C 0.97111(14) 0.33311(9) 0.63143(8) 0.0268(3) Uani 1 1 d . .
C18 C 1.12042(15) 0.30429(10) 0.62867(8) 0.0323(3) Uani 1 1 d . .
H18 H 1.1533 0.2790 0.5813 0.039 Uiso 1 1 calc R U
C19 C 1.22182(16) 0.31164(11) 0.69316(9) 0.0389(3) Uani 1 1 d . .
H19 H 1.3220 0.2905 0.6895 0.047 Uiso 1 1 calc R U
C20 C 1.17874(16) 0.34921(11) 0.76228(9) 0.0379(3) Uani 1 1 d . .
H20 H 1.2486 0.3547 0.8062 0.046 Uiso 1 1 calc R U
C21 C 1.03264(16) 0.37886(10) 0.76698(8) 0.0350(3) Uani 1 1 d . .
H21 H 1.0013 0.4050 0.8144 0.042 Uiso 1 1 calc R U
C22 C 0.93139(15) 0.37060(10) 0.70261(8) 0.0317(3) Uani 1 1 d . .
H22 H 0.8312 0.3912 0.7071 0.038 Uiso 1 1 calc R U
C23 C 0.72409(14) 0.23304(9) 0.57188(8) 0.0279(3) Uani 1 1 d . .
C24 C 0.71333(15) 0.18109(9) 0.64103(8) 0.0303(3) Uani 1 1 d . .
H24 H 0.7871 0.1915 0.6826 0.036 Uiso 1 1 calc R U
C25 C 0.59793(17) 0.11442(10) 0.65122(9) 0.0374(3) Uani 1 1 d . .
H25 H 0.5933 0.0805 0.6994 0.045 Uiso 1 1 calc R U
C26 C 0.49042(18) 0.09737(12) 0.59182(10) 0.0459(4) Uani 1 1 d . .
H26 H 0.4101 0.0529 0.5990 0.055 Uiso 1 1 calc R U
C27 C 0.5006(2) 0.14559(13) 0.52164(10) 0.0529(4) Uani 1 1 d . .
H27 H 0.4279 0.1333 0.4799 0.063 Uiso 1 1 calc R U
C28 C 0.61560(17) 0.21144(11) 0.51195(9) 0.0423(4) Uani 1 1 d . .
H28 H 0.6214 0.2432 0.4630 0.051 Uiso 1 1 calc R U
B1 B 0.85091(16) 0.31570(11) 0.55878(9) 0.0270(3) Uani 1 1 d . .

loop_
_atom_site_aniso_label
_atom_site_aniso_U_11
_atom_site_aniso_U_22
_atom_site_aniso_U_33
_atom_site_aniso_U_23
_atom_site_aniso_U_13
_atom_site_aniso_U_12
N1 0.0285(6) 0.0321(6) 0.0279(6) 0.0040(5) 0.0020(5) -0.0017(5)
N2 0.0240(5) 0.0295(6) 0.0309(6) 0.0040(5) -0.0008(5) -0.0020(4)
C2 0.0270(7) 0.0372(7) 0.0301(7) 0.0079(6) -0.0026(6) -0.0051(6)
C3 0.0313(7) 0.0460(8) 0.0282(7) 0.0074(6) -0.0004(6) -0.0051(6)
C4 0.0257(7) 0.0390(7) 0.0309(7) 0.0001(6) -0.0005(6) -0.0088(6)
C5 0.0258(6) 0.0340(7) 0.0294(7) -0.0023(5) 0.0029(5) -0.0066(5)
C6 0.0266(7) 0.0333(7) 0.0345(8) 0.0086(6) -0.0037(6) -0.0026(5)
C7 0.0234(6) 0.0328(7) 0.0303(7) 0.0026(5) -0.0048(5) 0.0037(5)
C8 0.0311(7) 0.0309(7) 0.0390(8) 0.0053(6) 0.0012(6) 0.0028(6)
C9 0.0285(7) 0.0449(8) 0.0380(8) 0.0048(6) 0.0011(6) 0.0067(6)
C10 0.0287(7) 0.0427(8) 0.0470(9) -0.0087(7) -0.0055(7) 0.0093(6)
C11 0.0342(8) 0.0314(7) 0.0630(11) -0.0051(7) -0.0079(7) 0.0008(6)
C12 0.0269(7) 0.0347(7) 0.0460(9) 0.0025(6) -0.0023(6) -0.0036(6)
C13 0.0314(7) 0.0505(9) 0.0309(8) -0.0044(6) 0.0036(6) -0.0096(6)
C14 0.0335(8) 0.0428(8) 0.0410(9) -0.0093(7) 0.0085(7) -0.0060(6)
C15 0.0357(8) 0.0329(7) 0.0456(9) -0.0022(6) 0.0078(7) -0.0061(6)
C16 0.0366(8) 0.0331(7) 0.0345(8) 0.0025(6) 0.0065(6) -0.0072(6)
C17 0.0259(6) 0.0239(6) 0.0303(7) 0.0043(5) 0.0010(5) -0.0022(5)
C18 0.0290(7) 0.0344(7) 0.0337(8) 0.0007(6) 0.0042(6) -0.0021(6)
C19 0.0245(7) 0.0447(8) 0.0467(9) 0.0013(7) -0.0024(6) 0.0001(6)
C20 0.0346(8) 0.0374(8) 0.0399(8) -0.0007(6) -0.0106(6) -0.0013(6)
C21 0.0392(8) 0.0313(7) 0.0337(8) -0.0040(6) -0.0023(6) 0.0037(6)
C22 0.0281(7) 0.0322(7) 0.0344(8) 0.0002(6) -0.0014(6) 0.0044(6)
C23 0.0264(6) 0.0271(6) 0.0301(7) -0.0003(5) 0.0025(5) 0.0007(5)
C24 0.0322(7) 0.0286(7) 0.0303(7) -0.0005(5) 0.0041(6) -0.0004(5)
C25 0.0449(9) 0.0305(7) 0.0383(8) 0.0022(6) 0.0124(7) -0.0028(6)
C26 0.0396(9) 0.0374(8) 0.0609(11) 0.0033(7) 0.0052(8) -0.0129(7)
C27 0.0468(9) 0.0530(10) 0.0562(11) 0.0072(8) -0.0147(8) -0.0173(8)
C28 0.0418(8) 0.0468(9) 0.0369(8) 0.0096(7) -0.0063(7) -0.0117(7)
B1 0.0257(7) 0.0278(7) 0.0273(8) 0.0039(6) 0.0018(6) 0.0019(6)

loop_
_atom_type_symbol
_atom_type_description
_atom_type_scat_dispersion_real
_atom_type_scat_dispersion_imag
_atom_type_scat_source
C C 0.0033 0.0016 'International Tables Vol C Tables 4.2.6.8 and 6.1.1.4'
H H 0.0000 0.0000 'International Tables Vol C Tables 4.2.6.8 and 6.1.1.4'
B B 0.0013 0.0007 'International Tables Vol C Tables 4.2.6.8 and 6.1.1.4'
N N 0.0061 0.0033 'International Tables Vol C Tables 4.2.6.8 and 6.1.1.4'

loop_
_geom_angle_atom_site_label_1
_geom_angle_atom_site_label_2
_geom_angle_atom_site_label_3
_geom_angle
C5 N1 C2 107.03(11)
C5 N1 B1 139.09(11)
C2 N1 B1 113.01(11)
C6 N2 C7 121.37(11)
C6 N2 B1 111.20(11)
C7 N2 B1 127.36(10)
C3 C2 N1 111.49(12)
C3 C2 C6 139.91(13)
N1 C2 C6 108.30(11)
C2 C3 C4 105.92(12)
C2 C3 H3 127.0
C4 C3 H3 127.0
C13 C4 C3 134.65(13)
C13 C4 C5 118.39(13)
C3 C4 C5 106.96(12)
N1 C5 C16 129.82(13)
N1 C5 C4 108.60(12)
C16 C5 C4 121.58(13)
N2 C6 C2 112.48(12)
N2 C6 H6 123.8
C2 C6 H6 123.8
C8 C7 C12 120.02(13)
C8 C7 N2 120.05(12)
C12 C7 N2 119.92(12)
C9 C8 C7 119.70(13)
C9 C8 H8 120.2
C7 C8 H8 120.2
C10 C9 C8 120.52(14)
C10 C9 H9 119.7
C8 C9 H9 119.7
C11 C10 C9 119.52(14)
C11 C10 H10 120.2
C9 C10 H10 120.2
C10 C11 C12 120.87(14)
C10 C11 H11 119.6
C12 C11 H11 119.6
C11 C12 C7 119.35(14)
C11 C12 H12 120.3
C7 C12 H12 120.3
C14 C13 C4 119.47(13)
C14 C13 H13 120.3
C4 C13 H13 120.3
C13 C14 C15 121.28(14)
C13 C14 H14 119.4
C15 C14 H14 119.4
C16 C15 C14 121.45(14)
C16 C15 H15 119.3
C14 C15 H15 119.3
C15 C16 C5 117.83(13)
C15 C16 H16 121.1
C5 C16 H16 121.1
C22 C17 C18 115.87(12)
C22 C17 B1 122.39(12)
C18 C17 B1 121.57(12)
C19 C18 C17 121.83(13)
C19 C18 H18 119.1
C17 C18 H18 119.1
C20 C19 C18 120.67(13)
C20 C19 H19 119.7
C18 C19 H19 119.7
C19 C20 C21 119.06(13)
C19 C20 H20 120.5
C21 C20 H20 120.5
C20 C21 C22 120.09(13)
C20 C21 H21 120.0
C22 C21 H21 120.0
C21 C22 C17 122.48(13)
C21 C22 H22 118.8
C17 C22 H22 118.8
C24 C23 C28 116.26(12)
C24 C23 B1 123.81(12)
C28 C23 B1 119.93(12)
C25 C24 C23 121.96(13)
C25 C24 H24 119.0
C23 C24 H24 119.0
C26 C25 C24 120.20(14)
C26 C25 H25 119.9
C24 C25 H25 119.9
C25 C26 C27 119.19(14)
C25 C26 H26 120.4
C27 C26 H26 120.4
C28 C27 C26 120.25(15)
C28 C27 H27 119.9
C26 C27 H27 119.9
C27 C28 C23 122.09(14)
C27 C28 H28 119.0
C23 C28 H28 119.0
N1 B1 C17 113.54(11)
N1 B1 C23 110.86(11)
C17 B1 C23 115.47(11)
N1 B1 N2 94.90(9)
C17 B1 N2 110.48(10)
C23 B1 N2 109.67(10)

loop_
_geom_bond_atom_site_label_1
_geom_bond_atom_site_label_2
_geom_bond_distance
N1 C5 1.3616(17)
N1 C2 1.3822(17)
N1 B1 1.5495(18)
N2 C6 1.2971(17)
N2 C7 1.4335(17)
N2 B1 1.6458(18)
C2 C3 1.3734(19)
C2 C6 1.4211(19)
C3 C4 1.412(2)
C3 H3 0.9500
C4 C13 1.403(2)
C4 C5 1.4309(19)
C5 C16 1.399(2)
C6 H6 0.9500
C7 C8 1.3836(18)
C7 C12 1.3877(19)
C8 C9 1.3822(19)
C8 H8 0.9500
C9 C10 1.379(2)
C9 H9 0.9500
C10 C11 1.374(2)
C10 H10 0.9500
C11 C12 1.383(2)
C11 H11 0.9500
C12 H12 0.9500
C13 C14 1.372(2)
C13 H13 0.9500
C14 C15 1.402(2)
C14 H14 0.9500
C15 C16 1.374(2)
C15 H15 0.9500
C16 H16 0.9500
C17 C22 1.3957(19)
C17 C18 1.3997(18)
C17 B1 1.609(2)
C18 C19 1.388(2)
C18 H18 0.9500
C19 C20 1.375(2)
C19 H19 0.9500
C20 C21 1.379(2)
C20 H20 0.9500
C21 C22 1.3863(19)
C21 H21 0.9500
C22 H22 0.9500
C23 C24 1.3890(18)
C23 C28 1.3973(19)
C23 B1 1.6147(19)
C24 C25 1.3880(19)
C24 H24 0.9500
C25 C26 1.374(2)
C25 H25 0.9500
C26 C27 1.380(2)
C26 H26 0.9500
C27 C28 1.377(2)
C27 H27 0.9500
C28 H28 0.9500

loop_
_geom_torsion_atom_site_label_1
_geom_torsion_atom_site_label_2
_geom_torsion_atom_site_label_3
_geom_torsion_atom_site_label_4
_geom_torsion
C5 N1 C2 C3 -0.79(15)
B1 N1 C2 C3 -172.23(11)
C5 N1 C2 C6 174.25(11)
B1 N1 C2 C6 2.81(15)
N1 C2 C3 C4 0.25(15)
C6 C2 C3 C4 -172.43(16)
C2 C3 C4 C13 -179.63(15)
C2 C3 C4 C5 0.36(15)
C2 N1 C5 C16 -179.84(13)
B1 N1 C5 C16 -11.9(3)
C2 N1 C5 C4 0.99(14)
B1 N1 C5 C4 168.92(14)
C13 C4 C5 N1 179.14(11)
C3 C4 C5 N1 -0.85(15)
C13 C4 C5 C16 -0.10(19)
C3 C4 C5 C16 179.90(12)
C7 N2 C6 C2 179.84(11)
B1 N2 C6 C2 2.40(15)
C3 C2 C6 N2 169.54(16)
N1 C2 C6 N2 -3.29(15)
C6 N2 C7 C8 137.32(13)
B1 N2 C7 C8 -45.68(17)
C6 N2 C7 C12 -43.35(17)
B1 N2 C7 C12 133.65(13)
C12 C7 C8 C9 -1.1(2)
N2 C7 C8 C9 178.19(12)
C7 C8 C9 C10 0.6(2)
C8 C9 C10 C11 0.4(2)
C9 C10 C11 C12 -0.8(2)
C10 C11 C12 C7 0.2(2)
C8 C7 C12 C11 0.7(2)
N2 C7 C12 C11 -178.59(12)
C3 C4 C13 C14 -179.69(15)
C5 C4 C13 C14 0.32(19)
C4 C13 C14 C15 -0.6(2)
C13 C14 C15 C16 0.7(2)
C14 C15 C16 C5 -0.5(2)
N1 C5 C16 C15 -178.90(13)
C4 C5 C16 C15 0.2(2)
C22 C17 C18 C19 0.70(19)
B1 C17 C18 C19 -174.69(12)
C17 C18 C19 C20 -0.9(2)
C18 C19 C20 C21 0.5(2)
C19 C20 C21 C22 0.0(2)
C20 C21 C22 C17 -0.2(2)
C18 C17 C22 C21 -0.15(19)
B1 C17 C22 C21 175.21(12)
C28 C23 C24 C25 -2.5(2)
B1 C23 C24 C25 176.56(12)
C23 C24 C25 C26 0.5(2)
C24 C25 C26 C27 1.4(2)
C25 C26 C27 C28 -1.3(3)
C26 C27 C28 C23 -0.8(3)
C24 C23 C28 C27 2.7(2)
B1 C23 C28 C27 -176.44(15)
C5 N1 B1 C17 76.33(19)
C2 N1 B1 C17 -116.22(12)
C5 N1 B1 C23 -55.6(2)
C2 N1 B1 C23 111.86(12)
C5 N1 B1 N2 -168.81(14)
C2 N1 B1 N2 -1.36(12)
C22 C17 B1 N1 166.55(11)
C18 C17 B1 N1 -18.36(17)
C22 C17 B1 C23 -63.82(16)
C18 C17 B1 C23 111.27(14)
C22 C17 B1 N2 61.34(15)
C18 C17 B1 N2 -123.56(12)
C24 C23 B1 N1 132.71(13)
C28 C23 B1 N1 -48.25(16)
C24 C23 B1 C17 1.79(18)
C28 C23 B1 C17 -179.17(13)
C24 C23 B1 N2 -123.79(13)
C28 C23 B1 N2 55.25(16)
C6 N2 B1 N1 -0.65(13)
C7 N2 B1 N1 -177.90(11)
C6 N2 B1 C17 116.74(12)
C7 N2 B1 C17 -60.51(15)
C6 N2 B1 C23 -114.86(12)
C7 N2 B1 C23 67.88(15)
